data_7108952
loop_
_publ_author_name
'Stephen J. Heffernan'
'James M. Beddoes'
'Mary F. Mahon'
'Alan J. Hennessy'
'David R. Carbery'

_publ_section_title
;
 Gold-catalysed cascade rearrangements of ynamide propargyl esters
;
_journal_name_full Chem.Commun.
_journal_page_first 2314
_journal_paper_doi 10.1039/c3cc00273j
_journal_volume 49
_journal_year 2013
_chemical_formula_sum 'C23 H21 I N2 O4'
_chemical_formula_weight 516.32
_chemical_name_systematic
;
?
;
_space_group_IT_number 61
_symmetry_cell_setting orthorhombic
_symmetry_space_group_name_Hall '-P 2ac 2ab'
_symmetry_space_group_name_H-M 'P b c a'
_atom_sites_solution_hydrogens geom
_atom_sites_solution_primary direct
_atom_sites_solution_secondary difmap
_audit_creation_method SHELXL-97
_cell_angle_alpha 90.00
_cell_angle_beta 90.00
_cell_angle_gamma 90.00
_cell_formula_units_Z 8
_cell_length_a 9.4740(1)
_cell_length_b 21.0690(2)
_cell_length_c 22.6350(2)
_cell_measurement_reflns_used 41307
_cell_measurement_temperature 298(2)
_cell_measurement_theta_max 27.48
_cell_measurement_theta_min 2.910
_cell_volume 4518.12(8)
_computing_cell_refinement 'HKL Scalepack (Otwinowski & Minor 1997)'
_computing_data_collection 'Collect (Bruker AXS BV 1997-2004)'
_computing_data_reduction 'Denzo & Scalepack (Otwinowski, Minor 1997)'
_computing_molecular_graphics 'ORTEX (P.McArdle 1995)'
_computing_publication_material 'SHELXL-97/2 (Sheldrick 1997)'
_computing_structure_refinement 'SHELXL-97/2 (Sheldrick 1997)'
_computing_structure_solution 'SHELXS-97 (Sheldrick 1990)'
_diffrn_ambient_temperature 298(2)
_diffrn_measured_fraction_theta_full 0.993
_diffrn_measured_fraction_theta_max 0.993
_diffrn_measurement_device_type '95mm CCD camera on \k-goniostat'
_diffrn_measurement_method CCD
_diffrn_radiation_monochromator 'horizonally mounted graphite crystal'
_diffrn_radiation_source 'fine-focus sealed tube'
_diffrn_radiation_type MoK\a
_diffrn_radiation_wavelength 0.71073
_diffrn_reflns_av_R_equivalents 0.0493
_diffrn_reflns_av_sigmaI/netI 0.0173
_diffrn_reflns_limit_h_max 11
_diffrn_reflns_limit_h_min -11
_diffrn_reflns_limit_k_max 24
_diffrn_reflns_limit_k_min -25
_diffrn_reflns_limit_l_max 26
_diffrn_reflns_limit_l_min -26
_diffrn_reflns_number 65108
_diffrn_reflns_theta_full 25.03
_diffrn_reflns_theta_max 25.03
_diffrn_reflns_theta_min 3.58
_exptl_absorpt_coefficient_mu 1.448
_exptl_absorpt_correction_T_max 0.662
_exptl_absorpt_correction_T_min 0.526
_exptl_absorpt_correction_type multi-scan
_exptl_absorpt_process_details
;
multi-scan from symmetry-related measurements
Sortav (Blessing 1995)
;
_exptl_crystal_colour colorless
_exptl_crystal_density_diffrn 1.518
_exptl_crystal_density_method 'not measured'
_exptl_crystal_description tabloid
_exptl_crystal_F_000 2064
_exptl_crystal_size_max 0.45
_exptl_crystal_size_mid 0.30
_exptl_crystal_size_min 0.10
_refine_diff_density_max 2.229
_refine_diff_density_min -2.162
_refine_diff_density_rms 0.089
_refine_ls_extinction_method none
_refine_ls_goodness_of_fit_ref 1.087
_refine_ls_hydrogen_treatment constr
_refine_ls_matrix_type full
_refine_ls_number_parameters 272
_refine_ls_number_reflns 3968
_refine_ls_number_restraints 0
_refine_ls_restrained_S_all 1.087
_refine_ls_R_factor_all 0.0895
_refine_ls_R_factor_gt 0.0768
_refine_ls_shift/su_max 0.000
_refine_ls_shift/su_mean 0.000
_refine_ls_structure_factor_coef Fsqd
_refine_ls_weighting_details 'calc w=1/[\s^2^(Fo^2^)+(0.0835P)^2^+14.8885P] where P=(Fo^2^+2Fc^2^)/3'
_refine_ls_weighting_scheme calc
_refine_ls_wR_factor_gt 0.2015
_refine_ls_wR_factor_ref 0.2137
_reflns_number_gt 3224
_reflns_number_total 3968
_reflns_threshold_expression >2sigma(I)
_cod_data_source_file c3cc00273j.txt
_cod_data_source_block k11dc3a
_cod_original_sg_symbol_H-M Pbca
_cod_database_code 7108952

loop_
_symmetry_equiv_pos_as_xyz
'x, y, z'
'-x+1/2, -y, z+1/2'
'x+1/2, -y+1/2, -z'
'-x, y+1/2, -z+1/2'
'-x, -y, -z'
'x-1/2, y, -z-1/2'
'-x-1/2, y-1/2, z'
'x, -y-1/2, z-1/2'

loop_
_atom_site_label
_atom_site_type_symbol
_atom_site_fract_x
_atom_site_fract_y
_atom_site_fract_z
_atom_site_U_iso_or_equiv
_atom_site_adp_type
_atom_site_occupancy
_atom_site_symmetry_multiplicity
_atom_site_calc_flag
_atom_site_refinement_flags
I1 I -0.02282(8) 0.29613(3) 0.02846(3) 0.1187(4) Uani 1 1 d .
O1 O 0.4507(4) 0.34882(19) 0.14997(16) 0.0600(10) Uani 1 1 d .
O2 O 0.6714(5) 0.3857(3) 0.1538(2) 0.0972(17) Uani 1 1 d .
O3 O 0.4381(7) 0.4690(2) 0.2924(2) 0.0923(15) Uani 1 1 d .
O4 O 0.3637(8) 0.4594(2) 0.2004(3) 0.120(2) Uani 1 1 d .
N1 N 0.2296(8) 0.0889(2) 0.1892(3) 0.0897(19) Uani 1 1 d .
H1 H 0.1983 0.0524 0.2027 0.108 Uiso 1 1 calc R
N2 N 0.4586(5) 0.3744(2) 0.2507(2) 0.0540(10) Uani 1 1 d .
C1 C 0.0561(7) 0.2262(3) 0.0862(3) 0.0715(17) Uani 1 1 d .
C2 C -0.0311(8) 0.1764(5) 0.1006(4) 0.093(2) Uani 1 1 d .
H2 H -0.1245 0.1752 0.0854 0.111 Uiso 1 1 calc R
C3 C 0.0145(9) 0.1286(4) 0.1365(4) 0.095(3) Uani 1 1 d .
H3 H -0.0465 0.0948 0.1473 0.113 Uiso 1 1 calc R
C4 C 0.1528(8) 0.1309(3) 0.1568(3) 0.0716(17) Uani 1 1 d .
C5 C 0.2418(6) 0.1830(2) 0.1444(2) 0.0539(12) Uani 1 1 d .
C6 C 0.1911(6) 0.2317(3) 0.1085(2) 0.0577(13) Uani 1 1 d .
H6 H 0.2478 0.2676 0.0997 0.069 Uiso 1 1 calc R
C7 C 0.3758(6) 0.1708(2) 0.1716(2) 0.0564(13) Uani 1 1 d .
C8 C 0.3629(9) 0.1121(3) 0.1975(3) 0.0763(19) Uani 1 1 d .
H8 H 0.4361 0.0908 0.2182 0.092 Uiso 1 1 calc R
C9 C 0.4994(6) 0.2156(3) 0.1718(3) 0.0591(14) Uani 1 1 d .
H9 H 0.5036 0.2372 0.1325 0.071 Uiso 1 1 calc R
C10 C 0.6400(8) 0.1823(4) 0.1823(4) 0.095(2) Uani 1 1 d .
H10A H 0.7171 0.2130 0.1785 0.143 Uiso 1 1 calc R
H10B H 0.6523 0.1485 0.1530 0.143 Uiso 1 1 calc R
H10C H 0.6411 0.1639 0.2220 0.143 Uiso 1 1 calc R
C11 C 0.4779(6) 0.2654(3) 0.2184(2) 0.0536(12) Uani 1 1 d .
H11 H 0.4745 0.2518 0.2583 0.064 Uiso 1 1 calc R
C12 C 0.4634(5) 0.3270(2) 0.2079(2) 0.0495(11) Uani 1 1 d .
C13 C 0.5649(8) 0.3798(3) 0.1273(3) 0.0712(16) Uani 1 1 d .
C14 C 0.5303(9) 0.4022(4) 0.0658(3) 0.096(3) Uani 1 1 d .
H14A H 0.5138 0.3647 0.0405 0.116 Uiso 1 1 calc R
H14B H 0.4412 0.4268 0.0673 0.116 Uiso 1 1 calc R
C15 C 0.6418(8) 0.4424(3) 0.0380(3) 0.0712(16) Uani 1 1 d .
C16 C 0.7094(8) 0.4243(4) -0.0124(3) 0.0819(19) Uani 1 1 d .
H16 H 0.6893 0.3841 -0.0293 0.098 Uiso 1 1 calc R
C17 C 0.8060(10) 0.4635(5) -0.0389(3) 0.102(3) Uani 1 1 d .
H17 H 0.8535 0.4499 -0.0737 0.122 Uiso 1 1 calc R
C18 C 0.8342(10) 0.5217(5) -0.0158(4) 0.099(2) Uani 1 1 d .
H18 H 0.8982 0.5493 -0.0353 0.119 Uiso 1 1 calc R
C19 C 0.7728(13) 0.5400(4) 0.0341(5) 0.126(4) Uani 1 1 d .
H19 H 0.7937 0.5804 0.0506 0.151 Uiso 1 1 calc R
C20 C 0.6782(12) 0.4999(4) 0.0619(4) 0.126(4) Uani 1 1 d .
H20 H 0.6375 0.5125 0.0984 0.151 Uiso 1 1 calc R
C21 C 0.4152(9) 0.4354(3) 0.2433(3) 0.0767(18) Uani 1 1 d .
C22 C 0.5095(8) 0.3630(3) 0.3101(3) 0.0789(19) Uani 1 1 d .
H22A H 0.6080 0.3473 0.3100 0.095 Uiso 1 1 calc R
H22B H 0.4488 0.3323 0.3314 0.095 Uiso 1 1 calc R
C23 C 0.4993(9) 0.4291(4) 0.3370(3) 0.086(2) Uani 1 1 d .
H23A H 0.4391 0.4285 0.3727 0.103 Uiso 1 1 calc R
H23B H 0.5942 0.4449 0.3481 0.103 Uiso 1 1 calc R

loop_
_atom_site_aniso_label
_atom_site_aniso_U_11
_atom_site_aniso_U_22
_atom_site_aniso_U_33
_atom_site_aniso_U_23
_atom_site_aniso_U_13
_atom_site_aniso_U_12
I1 0.1272(6) 0.1193(6) 0.1095(5) -0.0182(3) -0.0504(4) 0.0374(4)
O1 0.065(2) 0.062(2) 0.053(2) 0.0099(17) -0.0097(18) -0.0084(19)
O2 0.070(3) 0.140(5) 0.082(3) 0.038(3) -0.011(3) -0.032(3)
O3 0.134(4) 0.049(2) 0.093(3) -0.010(2) -0.009(3) -0.008(3)
O4 0.205(7) 0.058(3) 0.098(4) 0.007(3) -0.033(4) 0.047(4)
N1 0.143(6) 0.045(3) 0.081(4) 0.001(3) 0.014(4) -0.026(3)
N2 0.061(3) 0.047(2) 0.053(2) 0.005(2) -0.007(2) -0.003(2)
C1 0.065(4) 0.074(4) 0.076(4) -0.021(3) -0.001(3) 0.002(3)
C2 0.068(4) 0.123(7) 0.088(5) -0.032(5) 0.004(4) -0.016(5)
C3 0.096(6) 0.096(6) 0.092(5) -0.023(5) 0.021(5) -0.053(5)
C4 0.095(5) 0.056(3) 0.064(4) -0.009(3) 0.015(3) -0.019(3)
C5 0.065(3) 0.042(2) 0.055(3) -0.009(2) 0.011(3) -0.007(2)
C6 0.061(3) 0.050(3) 0.062(3) -0.010(2) 0.002(3) 0.001(2)
C7 0.076(4) 0.038(3) 0.055(3) -0.003(2) 0.007(3) 0.005(2)
C8 0.120(6) 0.047(3) 0.063(4) 0.005(3) 0.005(4) 0.011(4)
C9 0.059(3) 0.061(3) 0.057(3) -0.002(3) 0.003(3) 0.004(3)
C10 0.075(5) 0.108(6) 0.102(5) -0.024(5) -0.002(4) 0.033(4)
C11 0.061(3) 0.049(3) 0.051(3) 0.004(2) 0.002(2) 0.002(2)
C12 0.048(3) 0.053(3) 0.048(3) 0.005(2) -0.003(2) -0.007(2)
C13 0.074(4) 0.083(4) 0.056(3) 0.015(3) 0.003(3) -0.014(3)
C14 0.112(6) 0.113(6) 0.064(4) 0.027(4) -0.010(4) -0.030(5)
C15 0.086(4) 0.071(4) 0.057(3) 0.013(3) 0.003(3) 0.003(3)
C16 0.094(5) 0.093(5) 0.059(4) -0.005(3) -0.011(4) -0.008(4)
C17 0.093(5) 0.145(8) 0.068(4) -0.016(5) 0.016(4) -0.023(5)
C18 0.102(6) 0.113(6) 0.082(5) 0.025(5) 0.004(5) -0.020(5)
C19 0.184(11) 0.058(4) 0.135(8) -0.008(5) 0.051(7) -0.010(6)
C20 0.177(10) 0.083(5) 0.118(7) -0.017(5) 0.078(7) -0.010(6)
C21 0.101(5) 0.050(3) 0.079(4) -0.001(3) -0.007(4) 0.003(3)
C22 0.104(5) 0.074(4) 0.059(4) -0.002(3) -0.020(3) 0.010(4)
C23 0.099(5) 0.082(5) 0.076(4) -0.017(4) -0.010(4) -0.015(4)

loop_
_atom_type_symbol
_atom_type_description
_atom_type_scat_dispersion_real
_atom_type_scat_dispersion_imag
_atom_type_scat_source
C C 0.0033 0.0016 'International Tables Vol C Tables 4.2.6.8 and 6.1.1.4'
H H 0.0000 0.0000 'International Tables Vol C Tables 4.2.6.8 and 6.1.1.4'
N N 0.0061 0.0033 'International Tables Vol C Tables 4.2.6.8 and 6.1.1.4'
O O 0.0106 0.0060 'International Tables Vol C Tables 4.2.6.8 and 6.1.1.4'
I I -0.4742 1.8119 'International Tables Vol C Tables 4.2.6.8 and 6.1.1.4'

loop_
_geom_angle_atom_site_label_1
_geom_angle_atom_site_label_2
_geom_angle_atom_site_label_3
_geom_angle
C13 O1 C12 116.2(4)
C21 O3 C23 110.0(5)
C4 N1 C8 109.6(5)
C4 N1 H1 125.2
C8 N1 H1 125.2
C21 N2 C12 127.0(5)
C21 N2 C22 111.8(5)
C12 N2 C22 121.1(5)
C2 C1 C6 122.3(7)
C2 C1 I1 117.9(6)
C6 C1 I1 119.8(5)
C3 C2 C1 120.9(7)
C3 C2 H2 119.5
C1 C2 H2 119.5
C2 C3 C4 118.1(7)
C2 C3 H3 121.0
C4 C3 H3 121.0
N1 C4 C3 131.3(7)
N1 C4 C5 107.1(6)
C3 C4 C5 121.6(7)
C6 C5 C4 118.8(6)
C6 C5 C7 133.5(5)
C4 C5 C7 107.6(5)
C1 C6 C5 118.1(6)
C1 C6 H6 121.0
C5 C6 H6 121.0
C8 C7 C5 105.5(6)
C8 C7 C9 129.2(6)
C5 C7 C9 125.3(5)
N1 C8 C7 110.2(6)
N1 C8 H8 124.9
C7 C8 H8 124.9
C11 C9 C7 109.6(5)
C11 C9 C10 109.4(5)
C7 C9 C10 113.0(6)
C11 C9 H9 108.2
C7 C9 H9 108.2
C10 C9 H9 108.2
C9 C10 H10A 109.5
C9 C10 H10B 109.5
H10A C10 H10B 109.5
C9 C10 H10C 109.5
H10A C10 H10C 109.5
H10B C10 H10C 109.5
C12 C11 C9 124.9(5)
C12 C11 H11 117.5
C9 C11 H11 117.5
C11 C12 N2 125.5(5)
C11 C12 O1 120.0(5)
N2 C12 O1 114.5(4)
O2 C13 O1 122.5(5)
O2 C13 C14 128.5(6)
O1 C13 C14 108.9(6)
C15 C14 C13 114.5(6)
C15 C14 H14A 108.6
C13 C14 H14A 108.6
C15 C14 H14B 108.6
C13 C14 H14B 108.6
H14A C14 H14B 107.6
C16 C15 C20 117.4(7)
C16 C15 C14 121.8(7)
C20 C15 C14 120.8(7)
C15 C16 C17 120.8(7)
C15 C16 H16 119.6
C17 C16 H16 119.6
C18 C17 C16 120.3(8)
C18 C17 H17 119.8
C16 C17 H17 119.8
C19 C18 C17 120.3(8)
C19 C18 H18 119.9
C17 C18 H18 119.9
C18 C19 C20 119.6(8)
C18 C19 H19 120.2
C20 C19 H19 120.2
C15 C20 C19 121.5(8)
C15 C20 H20 119.2
C19 C20 H20 119.2
O4 C21 O3 121.2(6)
O4 C21 N2 128.4(6)
O3 C21 N2 110.4(6)
N2 C22 C23 101.4(5)
N2 C22 H22A 111.5
C23 C22 H22A 111.5
N2 C22 H22B 111.5
C23 C22 H22B 111.5
H22A C22 H22B 109.3
O3 C23 C22 106.2(5)
O3 C23 H23A 110.5
C22 C23 H23A 110.5
O3 C23 H23B 110.5
C22 C23 H23B 110.5
H23A C23 H23B 108.7

loop_
_geom_bond_atom_site_label_1
_geom_bond_atom_site_label_2
_geom_bond_distance
I1 C1 2.108(7)
O1 C13 1.364(7)
O1 C12 1.394(6)
O2 C13 1.180(8)
O3 C21 1.335(8)
O3 C23 1.435(9)
O4 C21 1.197(8)
N1 C4 1.360(9)
N1 C8 1.367(10)
N1 H1 0.8800
N2 C21 1.360(7)
N2 C12 1.394(7)
N2 C22 1.448(8)
C1 C2 1.375(11)
C1 C6 1.380(9)
C2 C3 1.363(13)
C2 H2 0.9500
C3 C4 1.390(11)
C3 H3 0.9500
C4 C5 1.412(8)
C5 C6 1.393(8)
C5 C7 1.434(8)
C6 H6 0.9500
C7 C8 1.372(8)
C7 C9 1.505(8)
C8 H8 0.9500
C9 C11 1.500(8)
C9 C10 1.525(9)
C9 H9 1.0000
C10 H10A 0.9800
C10 H10B 0.9800
C10 H10C 0.9800
C11 C12 1.326(8)
C11 H11 0.9500
C13 C14 1.506(9)
C14 C15 1.494(10)
C14 H14A 0.9900
C14 H14B 0.9900
C15 C16 1.361(9)
C15 C20 1.371(11)
C16 C17 1.372(11)
C16 H16 0.9500
C17 C18 1.360(12)
C17 H17 0.9500
C18 C19 1.326(12)
C18 H18 0.9500
C19 C20 1.383(12)
C19 H19 0.9500
C20 H20 0.9500
C22 C23 1.523(10)
C22 H22A 0.9900
C22 H22B 0.9900
C23 H23A 0.9900
C23 H23B 0.9900

loop_
_geom_torsion_atom_site_label_1
_geom_torsion_atom_site_label_2
_geom_torsion_atom_site_label_3
_geom_torsion_atom_site_label_4
_geom_torsion
C6 C1 C2 C3 -2.2(11)
I1 C1 C2 C3 178.2(6)
C1 C2 C3 C4 -1.7(12)
C8 N1 C4 C3 179.2(7)
C8 N1 C4 C5 -0.2(7)
C2 C3 C4 N1 -175.0(7)
C2 C3 C4 C5 4.3(11)
N1 C4 C5 C6 176.4(5)
C3 C4 C5 C6 -3.1(9)
N1 C4 C5 C7 -0.8(6)
C3 C4 C5 C7 179.8(6)
C2 C1 C6 C5 3.4(9)
I1 C1 C6 C5 -177.0(4)
C4 C5 C6 C1 -0.8(8)
C7 C5 C6 C1 175.5(6)
C6 C5 C7 C8 -175.1(6)
C4 C5 C7 C8 1.5(6)
C6 C5 C7 C9 6.5(9)
C4 C5 C7 C9 -176.9(5)
C4 N1 C8 C7 1.2(7)
C5 C7 C8 N1 -1.6(7)
C9 C7 C8 N1 176.6(6)
C8 C7 C9 C11 -98.2(7)
C5 C7 C9 C11 79.7(7)
C8 C7 C9 C10 24.1(9)
C5 C7 C9 C10 -158.0(6)
C7 C9 C11 C12 -116.2(6)
C10 C9 C11 C12 119.4(7)
C9 C11 C12 N2 -172.7(5)
C9 C11 C12 O1 7.7(8)
C21 N2 C12 C11 -165.2(6)
C22 N2 C12 C11 18.1(9)
C21 N2 C12 O1 14.5(8)
C22 N2 C12 O1 -162.2(5)
C13 O1 C12 C11 -107.4(6)
C13 O1 C12 N2 73.0(6)
C12 O1 C13 O2 3.2(10)
C12 O1 C13 C14 -177.6(6)
O2 C13 C14 C15 -6.5(13)
O1 C13 C14 C15 174.4(7)
C13 C14 C15 C16 118.1(8)
C13 C14 C15 C20 -63.0(11)
C20 C15 C16 C17 -2.4(12)
C14 C15 C16 C17 176.5(8)
C15 C16 C17 C18 -1.0(13)
C16 C17 C18 C19 2.8(15)
C17 C18 C19 C20 -1.0(17)
C16 C15 C20 C19 4.2(15)
C14 C15 C20 C19 -174.7(10)
C18 C19 C20 C15 -2.6(18)
C23 O3 C21 O4 179.6(8)
C23 O3 C21 N2 -0.8(9)
C12 N2 C21 O4 5.7(13)
C22 N2 C21 O4 -177.4(9)
C12 N2 C21 O3 -173.9(5)
C22 N2 C21 O3 3.1(9)
C21 N2 C22 C23 -3.8(8)
C12 N2 C22 C23 173.4(5)
C21 O3 C23 C22 -1.6(9)
N2 C22 C23 O3 3.1(8)
